data_4089387
loop_
_publ_author_name
'Bakthavachalam, K.'
'Reddy, N. Dastagiri'

_publ_section_title
;
 Synthesis of Aluminum Complexes of Triaza Framework Ligands and Their
 Catalytic Activity toward Polymerization of \e-Caprolactone
;
_journal_issue 11
_journal_name_full Organometallics
_journal_page_first 3174
_journal_paper_doi 10.1021/om3011432
_journal_volume 32
_journal_year 2013
_chemical_formula_sum 'C43 H59 Al2 N3'
_chemical_formula_weight 671.89
_space_group_IT_number 62
_space_group_name_Hall '-P 2ac 2n'
_space_group_name_H-M_alt 'P n m a'
_symmetry_cell_setting orthorhombic
_symmetry_space_group_name_H-M 'P n m a'
_atom_sites_solution_hydrogens geom
_atom_sites_solution_primary direct
_atom_sites_solution_secondary difmap
_audit_creation_method SHELXL-97
_cell_angle_alpha 90.00
_cell_angle_beta 90.00
_cell_angle_gamma 90.00
_cell_formula_units_Z 4
_cell_length_a 17.6393(3)
_cell_length_b 21.5890(4)
_cell_length_c 10.3737(2)
_cell_measurement_reflns_used 4021
_cell_measurement_temperature 150(2)
_cell_measurement_theta_max 29.2130
_cell_measurement_theta_min 2.7177
_cell_volume 3950.46(13)
_computing_cell_refinement
;
'Sun Feb 21 17:06:07 2010'
;
_computing_data_collection
;
'Sun Feb 21 17:06:07 2010'
;
_computing_data_reduction
;
'Sun Feb 21 17:06:07 2010'
;
_computing_molecular_graphics ORTEP
_computing_publication_material WinGX
_computing_structure_refinement 'SHELXL-97 (Sheldrick, 2008)'
_computing_structure_solution 'SHELXS-97 (Sheldrick, 2008)'
_diffrn_ambient_temperature 150(2)
_diffrn_detector_area_resol_mean 15.9821
_diffrn_measured_fraction_theta_full 0.998
_diffrn_measured_fraction_theta_max 0.855
_diffrn_measurement_device_type 'Xcalibur, Eos'
_diffrn_measurement_method '\w scans'
_diffrn_radiation_monochromator graphite
_diffrn_radiation_source 'fine-focus sealed tube'
_diffrn_radiation_type MoK\a
_diffrn_radiation_wavelength 0.71073
_diffrn_reflns_av_R_equivalents 0.0402
_diffrn_reflns_av_sigmaI/netI 0.0905
_diffrn_reflns_limit_h_max 19
_diffrn_reflns_limit_h_min -22
_diffrn_reflns_limit_k_max 29
_diffrn_reflns_limit_k_min -15
_diffrn_reflns_limit_l_max 7
_diffrn_reflns_limit_l_min -14
_diffrn_reflns_number 11999
_diffrn_reflns_theta_full 25.00
_diffrn_reflns_theta_max 29.28
_diffrn_reflns_theta_min 2.96
_exptl_absorpt_coefficient_mu 0.106
_exptl_absorpt_correction_T_max 1.00000
_exptl_absorpt_correction_T_min 0.85536
_exptl_absorpt_correction_type multi-scan
_exptl_absorpt_process_details
;
'Sun Feb 21 17:06:07 2010'
;
_exptl_crystal_colour colorless
_exptl_crystal_density_diffrn 1.130
_exptl_crystal_density_method 'not measured'
_exptl_crystal_description prismatic
_exptl_crystal_F_000 1456
_exptl_crystal_size_max 0.32
_exptl_crystal_size_mid 0.32
_exptl_crystal_size_min 0.25
_refine_diff_density_max 0.462
_refine_diff_density_min -0.512
_refine_diff_density_rms 0.054
_refine_ls_extinction_coef 0.0016(6)
_refine_ls_extinction_expression Fc^*^=kFc[1+0.001xFc^2^\l^3^/sin(2\q)]^-1/4^
_refine_ls_extinction_method SHELXL
_refine_ls_goodness_of_fit_ref 0.918
_refine_ls_hydrogen_treatment constr
_refine_ls_matrix_type full
_refine_ls_number_parameters 227
_refine_ls_number_reflns 4728
_refine_ls_number_restraints 0
_refine_ls_restrained_S_all 0.918
_refine_ls_R_factor_all 0.0818
_refine_ls_R_factor_gt 0.0462
_refine_ls_shift/su_max 0.010
_refine_ls_shift/su_mean 0.001
_refine_ls_structure_factor_coef Fsqd
_refine_ls_weighting_details 'calc w=1/[\s^2^(Fo^2^)+(0.0601P)^2^+0.0000P] where P=(Fo^2^+2Fc^2^)/3'
_refine_ls_weighting_scheme calc
_refine_ls_wR_factor_gt 0.1121
_refine_ls_wR_factor_ref 0.1185
_reflns_number_gt 2864
_reflns_number_total 4728
_reflns_threshold_expression >2\s(I)
_cod_data_source_file om3011432_si_002.cif
_cod_data_source_block '[L1Al2Me5]'
_cod_database_code 4089387

loop_
_symmetry_equiv_pos_as_xyz
'x, y, z'
'-x+1/2, -y, z+1/2'
'x+1/2, -y+1/2, -z+1/2'
'-x, y+1/2, -z'
'-x, -y, -z'
'x-1/2, y, -z-1/2'
'-x-1/2, y-1/2, z-1/2'
'x, -y-1/2, z'

loop_
_atom_site_label
_atom_site_type_symbol
_atom_site_fract_x
_atom_site_fract_y
_atom_site_fract_z
_atom_site_U_iso_or_equiv
_atom_site_adp_type
_atom_site_occupancy
_atom_site_symmetry_multiplicity
_atom_site_calc_flag
_atom_site_refinement_flags
C2E C 0.19669(10) 0.55058(9) 0.3145(2) 0.0246(5) Uani 1 1 d .
H2E H 0.2106 0.5377 0.3967 0.029 Uiso 1 1 calc R
C2D C 0.15577(10) 0.51123(9) 0.2386(2) 0.0289(5) Uani 1 1 d .
H2D H 0.1443 0.4715 0.2674 0.035 Uiso 1 1 calc R
C2G C 0.25868(11) 0.65103(9) 0.3689(2) 0.0227(5) Uani 1 1 d .
H2G H 0.2758 0.6884 0.3239 0.027 Uiso 1 1 calc R
C2I C 0.32783(12) 0.61954(11) 0.4306(2) 0.0361(6) Uani 1 1 d .
H2IA H 0.3515 0.6476 0.4900 0.054 Uiso 1 1 calc R
H2IB H 0.3634 0.6083 0.3645 0.054 Uiso 1 1 calc R
H2IC H 0.3118 0.5830 0.4757 0.054 Uiso 1 1 calc R
C2F C 0.21834(9) 0.60956(8) 0.2727(2) 0.0167(4) Uani 1 1 d .
C2C C 0.13168(10) 0.53071(9) 0.1192(2) 0.0240(5) Uani 1 1 d .
H2C H 0.1021 0.5044 0.0693 0.029 Uiso 1 1 calc R
C2J C 0.12133(9) 0.60662(9) -0.0614(2) 0.0199(5) Uani 1 1 d .
H2J H 0.1249 0.6518 -0.0686 0.024 Uiso 1 1 calc R
C2K C 0.16865(12) 0.57929(11) -0.1695(2) 0.0342(6) Uani 1 1 d .
H2KA H 0.1479 0.5917 -0.2511 0.051 Uiso 1 1 calc R
H2KB H 0.1682 0.5349 -0.1633 0.051 Uiso 1 1 calc R
H2KC H 0.2198 0.5940 -0.1626 0.051 Uiso 1 1 calc R
C2B C 0.15061(9) 0.58914(8) 0.0710(2) 0.0169(4) Uani 1 1 d .
C2H C 0.20251(15) 0.67009(12) 0.4741(2) 0.0458(7) Uani 1 1 d .
H2HA H 0.2275 0.6966 0.5351 0.069 Uiso 1 1 calc R
H2HB H 0.1841 0.6338 0.5175 0.069 Uiso 1 1 calc R
H2HC H 0.1607 0.6918 0.4359 0.069 Uiso 1 1 calc R
C2L C 0.03803(10) 0.58933(12) -0.0809(3) 0.0429(7) Uani 1 1 d .
H2LA H 0.0222 0.6014 -0.1658 0.064 Uiso 1 1 calc R
H2LB H 0.0075 0.6103 -0.0179 0.064 Uiso 1 1 calc R
H2LC H 0.0320 0.5454 -0.0711 0.064 Uiso 1 1 calc R
C4 C 0.38071(13) 0.67480(10) -0.2075(2) 0.0346(6) Uani 1 1 d .
H4A H 0.3939 0.6387 -0.1583 0.052 Uiso 1 1 calc R
H4B H 0.4080 0.6745 -0.2876 0.052 Uiso 1 1 calc R
H4C H 0.3272 0.6746 -0.2247 0.052 Uiso 1 1 calc R
C5 C 0.51360(15) 0.7500 -0.0534(3) 0.0417(9) Uani 1 2 d S
H5A H 0.5241 0.7873 -0.0064 0.062 Uiso 0.50 1 calc PR
H5B H 0.5460 0.7479 -0.1276 0.062 Uiso 1 2 calc SR
H5C H 0.5227 0.7148 0.0010 0.062 Uiso 0.50 1 calc PR
Al1 Al 0.16172(4) 0.7500 0.02367(8) 0.01212(19) Uani 1 2 d S
Al2 Al 0.40725(4) 0.7500 -0.10901(9) 0.0178(2) Uani 1 2 d S
N1 N 0.22625(7) 0.68498(6) 0.09204(15) 0.0110(3) Uani 1 1 d .
N2 N 0.33103(10) 0.7500 0.0434(2) 0.0112(5) Uani 1 2 d S
C1A C 0.35713(9) 0.64344(8) 0.09653(18) 0.0127(4) Uani 1 1 d .
C1B C 0.34528(9) 0.58271(8) 0.05590(19) 0.0160(4) Uani 1 1 d .
H1B H 0.3001 0.5722 0.0151 0.019 Uiso 1 1 calc R
C2A C 0.19802(9) 0.62696(8) 0.14685(19) 0.0128(4) Uani 1 1 d .
C3 C 0.17513(15) 0.7500 -0.1650(3) 0.0229(7) Uani 1 2 d S
H3C H 0.1439 0.7184 -0.2025 0.034 Uiso 0.50 1 calc PR
H3A H 0.2273 0.7420 -0.1853 0.034 Uiso 0.50 1 calc PR
H3B H 0.1607 0.7896 -0.1990 0.034 Uiso 0.50 1 calc PR
C2 C 0.06429(14) 0.7500 0.1134(3) 0.0229(7) Uani 1 2 d S
H2A H 0.0327 0.7178 0.0791 0.034 Uiso 0.50 1 calc PR
H2B H 0.0399 0.7893 0.1016 0.034 Uiso 0.50 1 calc PR
H2F H 0.0724 0.7429 0.2037 0.034 Uiso 0.50 1 calc PR
C1 C 0.29977(9) 0.69353(8) 0.07705(17) 0.0107(4) Uani 1 1 d .
C1C C 0.40016(10) 0.53787(9) 0.0757(2) 0.0208(5) Uani 1 1 d .
H1C H 0.3918 0.4976 0.0472 0.025 Uiso 1 1 calc R
C1D C 0.46740(10) 0.55265(9) 0.1375(2) 0.0231(5) Uani 1 1 d .
H1D H 0.5038 0.5223 0.1520 0.028 Uiso 1 1 calc R
C1F C 0.42548(10) 0.65771(9) 0.1576(2) 0.0196(5) Uani 1 1 d .
H1F H 0.4345 0.6980 0.1853 0.024 Uiso 1 1 calc R
C1E C 0.47998(10) 0.61263(9) 0.1774(2) 0.0257(5) Uani 1 1 d .
H1E H 0.5253 0.6229 0.2179 0.031 Uiso 1 1 calc R

loop_
_atom_site_aniso_label
_atom_site_aniso_U_11
_atom_site_aniso_U_22
_atom_site_aniso_U_33
_atom_site_aniso_U_23
_atom_site_aniso_U_13
_atom_site_aniso_U_12
C2E 0.0249(10) 0.0215(10) 0.0273(13) 0.0122(10) 0.0090(10) 0.0058(9)
C2D 0.0254(10) 0.0136(9) 0.0478(16) 0.0090(11) 0.0100(11) -0.0011(8)
C2G 0.0318(11) 0.0207(10) 0.0158(12) 0.0030(9) 0.0011(9) 0.0044(8)
C2I 0.0434(13) 0.0379(13) 0.0269(14) 0.0039(12) -0.0110(12) 0.0046(10)
C2F 0.0142(8) 0.0164(9) 0.0197(12) 0.0028(9) 0.0054(9) 0.0048(7)
C2C 0.0140(9) 0.0142(9) 0.0438(15) -0.0017(11) 0.0043(10) -0.0016(7)
C2J 0.0180(9) 0.0129(9) 0.0288(13) -0.0063(9) -0.0061(9) -0.0013(7)
C2K 0.0375(12) 0.0374(13) 0.0277(14) -0.0069(12) -0.0045(11) 0.0048(10)
C2B 0.0092(8) 0.0141(9) 0.0274(13) -0.0020(9) 0.0036(8) 0.0017(7)
C2H 0.0678(16) 0.0405(15) 0.0291(15) -0.0064(13) 0.0150(14) 0.0111(12)
C2L 0.0227(11) 0.0519(16) 0.0540(19) -0.0068(14) -0.0156(12) -0.0041(10)
C4 0.0420(12) 0.0357(13) 0.0262(14) -0.0078(12) 0.0133(11) -0.0036(10)
C5 0.0212(15) 0.073(3) 0.031(2) 0.000 0.0070(15) 0.000
Al1 0.0105(3) 0.0112(4) 0.0146(5) 0.000 -0.0018(3) 0.000
Al2 0.0149(4) 0.0227(4) 0.0158(5) 0.000 0.0045(4) 0.000
N1 0.0109(7) 0.0109(7) 0.0113(9) 0.0005(7) 0.0003(7) -0.0003(6)
N2 0.0104(9) 0.0126(10) 0.0106(12) 0.000 0.0014(9) 0.000
C1A 0.0117(8) 0.0153(9) 0.0110(10) 0.0001(8) 0.0021(8) 0.0013(6)
C1B 0.0138(9) 0.0164(9) 0.0179(11) -0.0019(8) 0.0015(8) 0.0004(7)
C2A 0.0109(8) 0.0091(8) 0.0185(11) 0.0003(8) 0.0050(8) 0.0029(7)
C3 0.0270(14) 0.0248(15) 0.0168(16) 0.000 -0.0080(13) 0.000
C2 0.0191(13) 0.0187(14) 0.0308(19) 0.000 0.0008(13) 0.000
C1 0.0138(8) 0.0123(9) 0.0059(9) -0.0029(8) -0.0001(8) 0.0000(7)
C1C 0.0199(9) 0.0150(9) 0.0274(13) -0.0037(9) 0.0010(9) 0.0033(7)
C1D 0.0196(10) 0.0228(10) 0.0271(13) -0.0011(10) -0.0044(9) 0.0104(8)
C1F 0.0183(9) 0.0158(9) 0.0247(13) -0.0026(9) -0.0053(9) 0.0008(7)
C1E 0.0162(9) 0.0253(11) 0.0356(14) -0.0036(11) -0.0085(10) 0.0024(8)

loop_
_atom_type_symbol
_atom_type_description
_atom_type_scat_dispersion_real
_atom_type_scat_dispersion_imag
_atom_type_scat_source
C C 0.0033 0.0016 'International Tables Vol C Tables 4.2.6.8 and 6.1.1.4'
H H 0.0000 0.0000 'International Tables Vol C Tables 4.2.6.8 and 6.1.1.4'
N N 0.0061 0.0033 'International Tables Vol C Tables 4.2.6.8 and 6.1.1.4'
Al Al 0.0645 0.0514 'International Tables Vol C Tables 4.2.6.8 and 6.1.1.4'

loop_
_geom_angle_atom_site_label_1
_geom_angle_atom_site_label_2
_geom_angle_atom_site_label_3
_geom_angle
_geom_angle_site_symmetry_1
_geom_angle_site_symmetry_3
C2D C2E C2F 122.2(2) . .
C2E C2D C2C 119.51(19) . .
C2F C2G C2H 108.91(17) . .
C2F C2G C2I 112.65(17) . .
C2H C2G C2I 109.61(19) . .
C2E C2F C2A 117.49(19) . .
C2E C2F C2G 117.50(19) . .
C2A C2F C2G 124.94(17) . .
C2D C2C C2B 121.6(2) . .
C2B C2J C2K 112.69(15) . .
C2B C2J C2L 112.72(17) . .
C2K C2J C2L 109.64(17) . .
C2C C2B C2A 117.74(19) . .
C2C C2B C2J 117.87(18) . .
C2A C2B C2J 124.34(16) . .
N1 Al1 N1 92.61(9) 8_575 .
N1 Al1 C2 109.97(8) 8_575 .
N1 Al1 C2 109.97(8) . .
N1 Al1 C3 107.00(7) 8_575 .
N1 Al1 C3 107.00(7) . .
C2 Al1 C3 125.34(13) . .
C5 Al2 C4 112.25(8) . .
C5 Al2 C4 112.25(8) . 8_575
C4 Al2 C4 110.60(15) . 8_575
C5 Al2 N2 113.28(12) . .
C4 Al2 N2 103.93(7) . .
C4 Al2 N2 103.93(8) 8_575 .
C1 N1 C2A 120.03(14) . .
C1 N1 Al1 115.60(11) . .
C2A N1 Al1 124.15(10) . .
C1 N2 C1 123.69(19) . 8_575
C1 N2 Al2 116.78(11) . .
C1 N2 Al2 116.78(11) 8_575 .
C1B C1A C1F 118.32(16) . .
C1B C1A C1 122.59(15) . .
C1F C1A C1 119.09(15) . .
C1C C1B C1A 120.57(17) . .
C2F C2A C2B 121.01(17) . .
C2F C2A N1 120.21(16) . .
C2B C2A N1 118.77(17) . .
N1 C1 N2 123.04(15) . .
N1 C1 C1A 123.25(15) . .
N2 C1 C1A 113.71(14) . .
C1B C1C C1D 120.40(18) . .
C1E C1D C1C 119.57(17) . .
C1E C1F C1A 120.81(17) . .
C1D C1E C1F 120.32(18) . .

loop_
_geom_bond_atom_site_label_1
_geom_bond_atom_site_label_2
_geom_bond_distance
_geom_bond_site_symmetry_2
C2E C2D 1.365(3) .
C2E C2F 1.398(3) .
C2D C2C 1.375(3) .
C2G C2F 1.517(3) .
C2G C2H 1.531(3) .
C2G C2I 1.536(3) .
C2F C2A 1.405(3) .
C2C C2B 1.397(3) .
C2J C2B 1.515(3) .
C2J C2K 1.518(3) .
C2J C2L 1.529(2) .
C2B C2A 1.409(2) .
C4 Al2 1.975(2) .
C5 Al2 1.963(3) .
Al1 N1 1.9415(14) 8_575
Al1 N1 1.9415(14) .
Al1 C2 1.955(3) .
Al1 C3 1.971(3) .
Al2 C4 1.975(2) 8_575
Al2 N2 2.076(2) .
N1 C1 1.319(2) .
N1 C2A 1.463(2) .
N2 C1 1.3827(18) .
N2 C1 1.3827(18) 8_575
C1A C1B 1.393(3) .
C1A C1F 1.396(2) .
C1A C1 1.495(2) .
C1B C1C 1.384(2) .
C1C C1D 1.386(3) .
C1D C1E 1.377(3) .
C1F C1E 1.383(2) .
